data_2106076
loop_
_publ_author_name
'Belin, C.'

_publ_section_title
;
 The structure determination of a new intermetallic compound K3 Ga13
;
_journal_name_full 'Acta Crystallographica B (24,1968-38,1982)'
_journal_page_first 1339
_journal_page_last 1343
_journal_volume 36
_journal_year 1980
_chemical_formula_sum 'Ga13 K3'
_space_group_IT_number 63
_symmetry_space_group_name_Hall '-C 2c 2'
_symmetry_space_group_name_H-M 'C m c m'
_cell_angle_alpha 90
_cell_angle_beta 90
_cell_angle_gamma 90
_cell_formula_units_Z 8
_cell_length_a 6.441
_cell_length_b 16.143
_cell_length_c 28.404
_cell_volume 2953.364
_citation_journal_id_ASTM ACBCAR
_cod_data_source_file Belin_ACBCAR_1980_130.cif
_cod_data_source_block Ga13K3
_cod_database_code 2106076

loop_
_symmetry_equiv_pos_as_xyz
x,y,z
-x,-y,z+1/2
x,-y,-z
-x,y,-z+1/2
-x,-y,-z
x,y,-z-1/2
-x,y,z
x,-y,z-1/2
x+1/2,y+1/2,z
-x+1/2,-y+1/2,z+1/2
x+1/2,-y+1/2,-z
-x+1/2,y+1/2,-z+1/2
-x+1/2,-y+1/2,-z
x+1/2,y+1/2,-z-1/2
-x+1/2,y+1/2,z
x+1/2,-y+1/2,z-1/2

loop_
_atom_site_label
_atom_site_type_symbol
_atom_site_fract_x
_atom_site_fract_y
_atom_site_fract_z
_atom_site_occupancy
_atom_site_U_iso_or_equiv
Ga10 Ga 0.8069 0.9508 0.9643 1 0.0
K3 K 0 0.7871 0.9138 1 0.0
K1 K 0 0.6376 0.6798 1 0.0
Ga3 Ga 0 0.4268 0.8288 1 0.0
Ga1 Ga 0 0.7724 0.25 1 0.0
Ga11 Ga 0.295 0.1105 0.9534 1 0.0
Ga9 Ga 0.8004 0.8287 0.7968 1 0.0
Ga2 Ga 0 0.9262 0.25 1 0.0
K2 K 0 0.0163 0.9611 1 0.0
Ga6 Ga 0 0.4842 0.9105 1 0.0
Ga5 Ga 0 0.3249 0.9672 1 0.0
Ga8 Ga 0.2901 0.0317 0.25 1 0.0
Ga7 Ga 0 0.2018 0.928 1 0.0
Ga4 Ga 0 0.259 0.8439 1 0.0
